data_7157555
loop_
_publ_author_name
'Wu, Shu-Fang'
'Tu, Man-Su'
'Hang, Qing-Qing'
'Zhang, Shu'
'Ding, Haixia'
'Zhang, Yu-Chen'
'Shi, Feng'

_publ_section_title
;
 Construction of chiral chroman scaffolds via catalytic asymmetric (4 + 2)
 cyclizations of para-quinone methide derivatives with 3-vinylindoles.
;
_journal_issue 28
_journal_name_full 'Organic &amp; biomolecular chemistry'
_journal_page_first 5388
_journal_page_last 5399
_journal_paper_doi 10.1039/d0ob01049a
_journal_volume 18
_journal_year 2020
_chemical_absolute_configuration rmad
_chemical_formula_moiety 'C38 H40 Br N O2'
_chemical_formula_sum 'C38 H40 Br N O2'
_chemical_formula_weight 622.62
_space_group_crystal_system orthorhombic
_space_group_IT_number 19
_space_group_name_Hall 'P 2ac 2ab'
_space_group_name_H-M_alt 'P 21 21 21'
_atom_sites_solution_hydrogens geom
_atom_sites_solution_primary dual
_audit_creation_date 2019-04-23
_audit_creation_method
;
Olex2 1.2
(compiled May 18 2018 14:05:52 for OlexSys, GUI svn.r5506)
;
_audit_update_record
;
2020-05-20 deposited with the CCDC.	2020-06-25 downloaded from the CCDC.
;
_cell_angle_alpha 90
_cell_angle_beta 90
_cell_angle_gamma 90
_cell_formula_units_Z 4
_cell_length_a 10.382(3)
_cell_length_b 15.766(4)
_cell_length_c 20.036(6)
_cell_measurement_reflns_used 4778
_cell_measurement_temperature 296(2)
_cell_measurement_theta_max 22.63
_cell_measurement_theta_min 2.21
_cell_volume 3279.5(16)
_computing_cell_refinement 'SAINT v7.68A (Bruker, 2009)'
_computing_data_reduction 'SAINT v7.68A (Bruker, 2009)'
_computing_molecular_graphics 'Olex2 (Dolomanov et al., 2009)'
_computing_publication_material 'Olex2 (Dolomanov et al., 2009)'
_computing_structure_refinement 'ShelXL (Sheldrick, 2015)'
_computing_structure_solution 'ShelXT (Sheldrick, 2015)'
_diffrn_ambient_temperature 296.15
_diffrn_measured_fraction_theta_full 0.998
_diffrn_measured_fraction_theta_max 0.990
_diffrn_measurement_device_type 'Bruker APEX-II CCD'
_diffrn_measurement_method '\f and \w scans'
_diffrn_radiation_monochromator graphite
_diffrn_radiation_type MoK\a
_diffrn_radiation_wavelength 0.71073
_diffrn_reflns_av_R_equivalents 0.0362
_diffrn_reflns_av_unetI/netI 0.0733
_diffrn_reflns_Laue_measured_fraction_full 0.998
_diffrn_reflns_Laue_measured_fraction_max 0.990
_diffrn_reflns_limit_h_max 11
_diffrn_reflns_limit_h_min -13
_diffrn_reflns_limit_k_max 20
_diffrn_reflns_limit_k_min -20
_diffrn_reflns_limit_l_max 21
_diffrn_reflns_limit_l_min -26
_diffrn_reflns_number 19417
_diffrn_reflns_point_group_measured_fraction_full 0.996
_diffrn_reflns_point_group_measured_fraction_max 0.979
_diffrn_reflns_theta_full 25.242
_diffrn_reflns_theta_max 27.501
_diffrn_reflns_theta_min 2.777
_diffrn_standards_number 0
_exptl_absorpt_coefficient_mu 1.286
_exptl_absorpt_correction_type none
_exptl_crystal_colour colourless
_exptl_crystal_colour_primary colourless
_exptl_crystal_density_diffrn 1.261
_exptl_crystal_description block
_exptl_crystal_F_000 1304
_refine_diff_density_max 0.781
_refine_diff_density_min -0.548
_refine_diff_density_rms 0.050
_refine_ls_abs_structure_details
;
 Flack x determined using 1480 quotients [(I+)-(I-)]/[(I+)+(I-)]
 (Parsons, Flack and Wagner, Acta Cryst. B69 (2013) 249-259).
;
_refine_ls_abs_structure_Flack 0.032(6)
_refine_ls_extinction_method none
_refine_ls_goodness_of_fit_ref 1.031
_refine_ls_hydrogen_treatment constr
_refine_ls_matrix_type full
_refine_ls_number_parameters 387
_refine_ls_number_reflns 7385
_refine_ls_number_restraints 3
_refine_ls_restrained_S_all 1.034
_refine_ls_R_factor_all 0.1011
_refine_ls_R_factor_gt 0.0594
_refine_ls_shift/su_max 0.002
_refine_ls_shift/su_mean 0.000
_refine_ls_structure_factor_coef Fsqd
_refine_ls_weighting_details 'w=1/[\s^2^(Fo^2^)+(0.0726P)^2^+0.5432P] where P=(Fo^2^+2Fc^2^)/3'
_refine_ls_weighting_scheme calc
_refine_ls_wR_factor_gt 0.1422
_refine_ls_wR_factor_ref 0.1594
_reflns_Friedel_coverage 0.771
_reflns_Friedel_fraction_full 0.994
_reflns_Friedel_fraction_max 0.965
_reflns_number_gt 4683
_reflns_number_total 7385
_reflns_threshold_expression 'I > 2\s(I)'
_cod_data_source_file d0ob01049a2.cif
_cod_data_source_block sf20190423a_0m
_cod_depositor_comments 'Adding full bibliography for 7157555.cif.'
_cod_original_cell_volume 3279.6(16)
_cod_database_code 7157555
_shelx_shelxl_version_number 2017/1
_shelx_space_group_comment
;
The symmetry employed for this shelxl refinement is uniquely defined
by the following loop, which should always be used as a source of
symmetry information in preference to the above space-group names.
They are only intended as comments.
;
_olex2_refinement_description
;
1. Fixed Uiso
 At 1.2 times of:
  All C(H) groups, All N(H) groups
 At 1.5 times of:
  All C(H,H,H) groups, All O(H) groups
2. Restrained distances
 H36A-H2
 2 with sigma of 0.02
 H37C-H2
 2 with sigma of 0.02
3. Rigid bond restraints
 O1, C1
 with sigma for 1-2 distances of 0.005 and sigma for 1-3 distances of 0.005
4.a Ternary CH refined with riding coordinates:
 C1(H1A), C2(H2A), C3(H3)
4.b Aromatic/amide H refined with riding coordinates:
 N1(H1), C5(H5), C7(H7), C8(H8), C11(H11), C14(H14), C15(H15), C16(H16),
 C20(H20), C21(H21), C22(H22), C23(H23), C24(H24), C26(H26), C30(H30)
4.c Idealised Me refined as rotating group:
 C10(H10A,H10B,H10C), C32(H32A,H32B,H32C), C33(H33A,H33B,H33C), C34(H34A,H34B,
 H34C), C36(H36A,H36B,H36C), C37(H37A,H37B,H37C), C38(H38A,H38B,H38C)
4.d Idealised tetrahedral OH refined as rotating group:
 O2(H2)
;
_olex2_submission_special_instructions 'No special instructions were received'

loop_
_space_group_symop_operation_xyz
'x, y, z'
'-x+1/2, -y, z+1/2'
'-x, y+1/2, -z+1/2'
'x+1/2, -y+1/2, -z'

loop_
_atom_site_label
_atom_site_type_symbol
_atom_site_fract_x
_atom_site_fract_y
_atom_site_fract_z
_atom_site_U_iso_or_equiv
_atom_site_adp_type
_atom_site_occupancy
_atom_site_site_symmetry_order
_atom_site_calc_flag
_atom_site_refinement_flags_posn
_atom_site_refinement_flags_adp
_atom_site_refinement_flags_occupancy
_atom_site_disorder_assembly
_atom_site_disorder_group
Br1 Br 0.27598(10) 1.02596(4) 0.63196(4) 0.0997(4) Uani 1 1 d . . . . .
O1 O 0.2804(4) 0.6426(3) 0.46657(19) 0.0723(12) Uani 1 1 d . U . . .
O2 O 0.2734(4) 0.2635(3) 0.6727(2) 0.0768(13) Uani 1 1 d . . . . .
H2 H 0.201323 0.248171 0.661030 0.115 Uiso 1 1 calc DGR . . . .
N1 N 0.4192(5) 0.8617(4) 0.5650(3) 0.0735(14) Uani 1 1 d . . . . .
H1 H 0.463848 0.907373 0.561320 0.088 Uiso 1 1 calc R . . . .
C1 C 0.3541(6) 0.6344(4) 0.5284(3) 0.0604(14) Uani 1 1 d . U . . .
H1A H 0.304666 0.601003 0.560683 0.072 Uiso 1 1 calc R . . . .
C2 C 0.4811(6) 0.5931(3) 0.5167(3) 0.0553(14) Uani 1 1 d . . . . .
H2A H 0.525500 0.626876 0.482719 0.066 Uiso 1 1 calc R . . . .
C3 C 0.4628(5) 0.5052(3) 0.4875(2) 0.0481(12) Uani 1 1 d . . . . .
H3 H 0.547904 0.485582 0.473114 0.058 Uiso 1 1 calc R . . . .
C4 C 0.3808(5) 0.5142(3) 0.4248(2) 0.0454(11) Uani 1 1 d . . . . .
C5 C 0.3912(6) 0.4579(3) 0.3717(3) 0.0543(13) Uani 1 1 d . . . . .
H5 H 0.445503 0.411292 0.376132 0.065 Uiso 1 1 calc R . . . .
C6 C 0.3251(6) 0.4681(4) 0.3133(3) 0.0601(15) Uani 1 1 d . . . . .
C7 C 0.2424(6) 0.5370(4) 0.3079(3) 0.0608(14) Uani 1 1 d . . . . .
H7 H 0.195417 0.544827 0.268836 0.073 Uiso 1 1 calc R . . . .
C8 C 0.2291(6) 0.5937(4) 0.3593(3) 0.0611(14) Uani 1 1 d . . . . .
H8 H 0.173611 0.639669 0.355091 0.073 Uiso 1 1 calc R . . . .
C9 C 0.2989(5) 0.5822(3) 0.4178(2) 0.0510(13) Uani 1 1 d . . . . .
C10 C 0.3432(8) 0.4076(4) 0.2552(3) 0.082(2) Uani 1 1 d . . . . .
H10A H 0.405795 0.430573 0.224860 0.124 Uiso 1 1 calc GR . . . .
H10B H 0.262678 0.400322 0.232335 0.124 Uiso 1 1 calc GR . . . .
H10C H 0.372642 0.353787 0.271506 0.124 Uiso 1 1 calc GR . . . .
C11 C 0.4499(7) 0.7827(4) 0.5386(3) 0.0731(18) Uani 1 1 d . . . . .
H11 H 0.524543 0.771629 0.514475 0.088 Uiso 1 1 calc R . . . .
C12 C 0.3611(6) 0.7255(4) 0.5517(3) 0.0598(14) Uani 1 1 d . . . . .
C13 C 0.2659(5) 0.7674(3) 0.5907(2) 0.0473(12) Uani 1 1 d . . . . .
C14 C 0.1534(6) 0.7405(4) 0.6204(2) 0.0567(14) Uani 1 1 d . . . . .
H14 H 0.126043 0.684610 0.615976 0.068 Uiso 1 1 calc R . . . .
C15 C 0.0822(6) 0.7979(4) 0.6565(3) 0.0652(16) Uani 1 1 d . . . . .
H15 H 0.008159 0.779180 0.678100 0.078 Uiso 1 1 calc R . . . .
C16 C 0.1165(7) 0.8825(4) 0.6621(3) 0.0652(17) Uani 1 1 d . . . . .
H16 H 0.064720 0.920126 0.685664 0.078 Uiso 1 1 calc R . . . .
C17 C 0.2278(7) 0.9100(3) 0.6323(3) 0.0586(14) Uani 1 1 d . . . . .
C18 C 0.3040(6) 0.8531(4) 0.5981(2) 0.0534(14) Uani 1 1 d . . . . .
C19 C 0.5648(5) 0.5957(3) 0.5792(3) 0.0513(13) Uani 1 1 d . . . . .
C20 C 0.5229(6) 0.5736(4) 0.6426(3) 0.0627(15) Uani 1 1 d . . . . .
H20 H 0.437112 0.558487 0.648636 0.075 Uiso 1 1 calc R . . . .
C21 C 0.6028(8) 0.5732(5) 0.6962(3) 0.079(2) Uani 1 1 d . . . . .
H21 H 0.572289 0.556885 0.737873 0.095 Uiso 1 1 calc R . . . .
C22 C 0.7295(9) 0.5972(6) 0.6883(4) 0.099(2) Uani 1 1 d . . . . .
H22 H 0.784774 0.598365 0.724827 0.118 Uiso 1 1 calc R . . . .
C23 C 0.7731(8) 0.6195(7) 0.6262(4) 0.113(3) Uani 1 1 d . . . . .
H23 H 0.858672 0.635392 0.620497 0.135 Uiso 1 1 calc R . . . .
C24 C 0.6912(7) 0.6184(5) 0.5723(3) 0.091(2) Uani 1 1 d . . . . .
H24 H 0.722385 0.633346 0.530382 0.109 Uiso 1 1 calc R . . . .
C25 C 0.4110(5) 0.4391(3) 0.5354(2) 0.0399(11) Uani 1 1 d . . . . .
C26 C 0.2799(5) 0.4251(3) 0.5439(2) 0.0420(10) Uani 1 1 d . . . . .
H26 H 0.222475 0.455985 0.517849 0.050 Uiso 1 1 calc R . . . .
C27 C 0.2307(5) 0.3673(3) 0.5892(2) 0.0469(11) Uani 1 1 d . . . . .
C28 C 0.3205(5) 0.3224(3) 0.6274(3) 0.0477(12) Uani 1 1 d . . . . .
C29 C 0.4533(5) 0.3344(3) 0.6214(3) 0.0448(11) Uani 1 1 d . . . . .
C30 C 0.4940(5) 0.3931(3) 0.5746(2) 0.0431(11) Uani 1 1 d . . . . .
H30 H 0.582021 0.401790 0.569498 0.052 Uiso 1 1 calc R . . . .
C31 C 0.5507(5) 0.2851(4) 0.6645(3) 0.0573(14) Uani 1 1 d . . . . .
C32 C 0.5423(7) 0.1893(4) 0.6493(3) 0.0779(19) Uani 1 1 d . . . . .
H32A H 0.456737 0.169472 0.658496 0.117 Uiso 1 1 calc GR . . . .
H32B H 0.602759 0.159248 0.676726 0.117 Uiso 1 1 calc GR . . . .
H32C H 0.562223 0.179687 0.603092 0.117 Uiso 1 1 calc GR . . . .
C33 C 0.5306(7) 0.3014(5) 0.7393(3) 0.0753(19) Uani 1 1 d . . . . .
H33A H 0.524979 0.361312 0.747181 0.113 Uiso 1 1 calc GR . . . .
H33B H 0.601848 0.278407 0.763900 0.113 Uiso 1 1 calc GR . . . .
H33C H 0.452273 0.274549 0.753613 0.113 Uiso 1 1 calc GR . . . .
C34 C 0.6889(6) 0.3125(5) 0.6500(4) 0.090(2) Uani 1 1 d . . . . .
H34A H 0.711214 0.296972 0.605102 0.135 Uiso 1 1 calc GR . . . .
H34B H 0.746286 0.284852 0.680604 0.135 Uiso 1 1 calc GR . . . .
H34C H 0.696083 0.372835 0.655069 0.135 Uiso 1 1 calc GR . . . .
C35 C 0.0852(5) 0.3531(4) 0.5962(3) 0.0568(14) Uani 1 1 d . . . . .
C36 C 0.0389(7) 0.3723(6) 0.6677(3) 0.090(2) Uani 1 1 d . . . . .
H36A H 0.078183 0.333154 0.698242 0.136 Uiso 1 1 calc DGR . . . .
H36B H -0.053044 0.366617 0.669869 0.136 Uiso 1 1 calc GR . . . .
H36C H 0.062821 0.429179 0.679561 0.136 Uiso 1 1 calc GR . . . .
C37 C 0.0493(7) 0.2632(5) 0.5756(4) 0.085(2) Uani 1 1 d . . . . .
H37A H 0.112649 0.241767 0.545025 0.127 Uiso 1 1 calc GR . . . .
H37B H -0.033556 0.263663 0.554288 0.127 Uiso 1 1 calc GR . . . .
H37C H 0.046134 0.227570 0.614373 0.127 Uiso 1 1 calc DGR . . . .
C38 C 0.0091(6) 0.4128(5) 0.5518(4) 0.078(2) Uani 1 1 d . . . . .
H38A H 0.024074 0.470298 0.565528 0.118 Uiso 1 1 calc GR . . . .
H38B H -0.081081 0.400101 0.555434 0.118 Uiso 1 1 calc GR . . . .
H38C H 0.036098 0.405824 0.506291 0.118 Uiso 1 1 calc GR . . . .

loop_
_atom_site_aniso_label
_atom_site_aniso_U_11
_atom_site_aniso_U_22
_atom_site_aniso_U_33
_atom_site_aniso_U_23
_atom_site_aniso_U_13
_atom_site_aniso_U_12
Br1 0.1388(7) 0.0591(4) 0.1011(6) -0.0233(4) -0.0359(5) -0.0067(4)
O1 0.064(2) 0.092(3) 0.061(2) -0.027(2) -0.021(2) 0.030(2)
O2 0.059(2) 0.094(3) 0.078(3) 0.046(2) -0.008(2) -0.028(2)
N1 0.063(3) 0.077(3) 0.081(3) -0.004(3) -0.004(3) -0.013(3)
C1 0.066(4) 0.062(3) 0.053(3) -0.013(3) 0.006(3) 0.001(3)
C2 0.067(4) 0.044(3) 0.055(3) 0.006(2) -0.002(3) -0.003(3)
C3 0.045(3) 0.049(3) 0.050(3) 0.010(2) 0.003(2) -0.003(2)
C4 0.049(3) 0.046(3) 0.041(3) 0.009(2) 0.008(2) -0.005(2)
C5 0.063(4) 0.037(2) 0.063(3) 0.006(3) 0.004(3) -0.008(2)
C6 0.072(4) 0.058(3) 0.050(3) -0.004(3) 0.007(3) -0.022(3)
C7 0.070(4) 0.069(3) 0.044(3) -0.001(2) -0.009(3) -0.010(3)
C8 0.059(3) 0.066(3) 0.058(3) 0.001(3) -0.011(3) 0.010(3)
C9 0.048(3) 0.062(3) 0.043(3) -0.006(2) 0.005(2) 0.003(3)
C10 0.104(5) 0.071(4) 0.073(4) -0.023(3) 0.012(4) -0.013(4)
C11 0.076(5) 0.079(4) 0.064(4) -0.007(3) 0.013(3) 0.017(4)
C12 0.059(4) 0.069(4) 0.052(3) -0.009(3) -0.002(3) 0.004(3)
C13 0.058(3) 0.050(3) 0.033(2) -0.0059(19) -0.009(2) 0.020(3)
C14 0.066(4) 0.057(3) 0.046(3) 0.010(3) -0.001(3) 0.010(3)
C15 0.071(4) 0.073(4) 0.051(3) 0.012(3) 0.010(3) 0.011(3)
C16 0.085(5) 0.074(4) 0.036(3) -0.006(3) 0.001(3) 0.030(4)
C17 0.090(4) 0.045(2) 0.040(3) -0.012(2) -0.021(3) 0.013(3)
C18 0.061(4) 0.064(3) 0.036(2) -0.003(2) -0.011(2) 0.003(3)
C19 0.058(3) 0.051(3) 0.044(3) 0.009(2) -0.006(2) -0.004(3)
C20 0.059(4) 0.072(4) 0.058(4) 0.004(3) 0.000(3) 0.001(3)
C21 0.102(6) 0.093(5) 0.042(3) 0.002(3) 0.000(3) 0.010(4)
C22 0.087(6) 0.140(7) 0.069(5) 0.001(4) -0.030(4) -0.011(6)
C23 0.062(4) 0.186(9) 0.090(6) 0.018(6) -0.013(4) -0.036(5)
C24 0.086(5) 0.131(7) 0.056(4) 0.023(4) -0.003(4) -0.040(5)
C25 0.042(3) 0.037(2) 0.041(3) 0.0010(19) 0.006(2) 0.000(2)
C26 0.039(3) 0.045(2) 0.042(2) 0.0030(19) -0.002(2) 0.003(2)
C27 0.045(3) 0.051(3) 0.044(3) -0.002(2) 0.000(2) -0.008(2)
C28 0.046(3) 0.053(3) 0.044(3) 0.009(2) 0.001(2) -0.013(2)
C29 0.041(3) 0.043(2) 0.050(3) 0.008(2) -0.004(2) -0.004(2)
C30 0.037(3) 0.045(3) 0.047(3) 0.003(2) 0.005(2) 0.001(2)
C31 0.049(3) 0.058(3) 0.065(4) 0.019(3) -0.007(3) -0.001(3)
C32 0.092(5) 0.055(3) 0.086(5) 0.014(3) -0.008(4) 0.011(3)
C33 0.075(5) 0.085(4) 0.065(4) 0.008(3) -0.018(3) -0.003(4)
C34 0.051(4) 0.097(5) 0.123(6) 0.050(5) -0.018(4) 0.004(3)
C35 0.038(3) 0.077(4) 0.056(3) -0.001(3) 0.000(3) -0.017(3)
C36 0.060(4) 0.141(7) 0.070(4) -0.008(4) 0.011(3) -0.012(4)
C37 0.067(4) 0.084(5) 0.104(5) 0.001(4) -0.015(4) -0.028(4)
C38 0.042(3) 0.100(5) 0.092(5) 0.008(4) -0.005(3) 0.000(4)

loop_
_atom_type_symbol
_atom_type_description
_atom_type_scat_dispersion_real
_atom_type_scat_dispersion_imag
_atom_type_scat_source
C C 0.0033 0.0016 'International Tables Vol C Tables 4.2.6.8 and 6.1.1.4'
H H 0.0000 0.0000 'International Tables Vol C Tables 4.2.6.8 and 6.1.1.4'
Br Br -0.2901 2.4595 'International Tables Vol C Tables 4.2.6.8 and 6.1.1.4'
N N 0.0061 0.0033 'International Tables Vol C Tables 4.2.6.8 and 6.1.1.4'
O O 0.0106 0.0060 'International Tables Vol C Tables 4.2.6.8 and 6.1.1.4'

loop_
_geom_angle_atom_site_label_1
_geom_angle_atom_site_label_2
_geom_angle_atom_site_label_3
_geom_angle
_geom_angle_site_symmetry_1
_geom_angle_site_symmetry_3
_geom_angle_publ_flag
C9 O1 C1 117.8(4) . . ?
C28 O2 H2 109.5 . . ?
C11 N1 H1 126.4 . . ?
C18 N1 H1 126.4 . . ?
C18 N1 C11 107.2(5) . . ?
O1 C1 H1A 109.4 . . ?
O1 C1 C2 111.7(5) . . ?
O1 C1 C12 101.7(5) . . ?
C2 C1 H1A 109.4 . . ?
C2 C1 C12 115.0(5) . . ?
C12 C1 H1A 109.4 . . ?
C1 C2 H2A 106.7 . . ?
C1 C2 C3 110.5(5) . . ?
C1 C2 C19 111.3(5) . . ?
C3 C2 H2A 106.7 . . ?
C3 C2 C19 114.4(4) . . ?
C19 C2 H2A 106.7 . . ?
C2 C3 H3 106.8 . . ?
C2 C3 C4 107.6(4) . . ?
C4 C3 H3 106.8 . . ?
C25 C3 C2 115.4(4) . . ?
C25 C3 H3 106.8 . . ?
C25 C3 C4 112.9(4) . . ?
C5 C4 C3 121.8(5) . . ?
C9 C4 C3 120.1(4) . . ?
C9 C4 C5 118.0(5) . . ?
C4 C5 H5 118.6 . . ?
C6 C5 C4 122.7(5) . . ?
C6 C5 H5 118.6 . . ?
C5 C6 C7 118.0(5) . . ?
C5 C6 C10 121.4(6) . . ?
C7 C6 C10 120.5(6) . . ?
C6 C7 H7 119.6 . . ?
C8 C7 C6 120.9(5) . . ?
C8 C7 H7 119.6 . . ?
C7 C8 H8 120.1 . . ?
C7 C8 C9 119.8(5) . . ?
C9 C8 H8 120.1 . . ?
O1 C9 C8 115.8(5) . . ?
C4 C9 O1 123.6(5) . . ?
C4 C9 C8 120.6(5) . . ?
C6 C10 H10A 109.5 . . ?
C6 C10 H10B 109.5 . . ?
C6 C10 H10C 109.5 . . ?
H10A C10 H10B 109.5 . . ?
H10A C10 H10C 109.5 . . ?
H10B C10 H10C 109.5 . . ?
N1 C11 H11 123.9 . . ?
C12 C11 N1 112.1(6) . . ?
C12 C11 H11 123.9 . . ?
C11 C12 C1 128.5(6) . . ?
C11 C12 C13 106.1(5) . . ?
C13 C12 C1 125.3(6) . . ?
C14 C13 C12 133.1(5) . . ?
C14 C13 C18 119.0(5) . . ?
C18 C13 C12 107.9(5) . . ?
C13 C14 H14 120.6 . . ?
C15 C14 C13 118.7(5) . . ?
C15 C14 H14 120.6 . . ?
C14 C15 H15 118.7 . . ?
C14 C15 C16 122.5(6) . . ?
C16 C15 H15 118.7 . . ?
C15 C16 H16 120.4 . . ?
C17 C16 C15 119.1(5) . . ?
C17 C16 H16 120.4 . . ?
C16 C17 Br1 122.0(4) . . ?
C16 C17 C18 119.6(5) . . ?
C18 C17 Br1 118.3(5) . . ?
N1 C18 C13 106.6(5) . . ?
N1 C18 C17 132.5(6) . . ?
C17 C18 C13 120.9(6) . . ?
C20 C19 C2 124.5(5) . . ?
C24 C19 C2 118.1(5) . . ?
C24 C19 C20 117.3(5) . . ?
C19 C20 H20 118.9 . . ?
C21 C20 C19 122.3(6) . . ?
C21 C20 H20 118.9 . . ?
C20 C21 H21 120.2 . . ?
C20 C21 C22 119.5(6) . . ?
C22 C21 H21 120.2 . . ?
C21 C22 H22 120.3 . . ?
C23 C22 C21 119.3(6) . . ?
C23 C22 H22 120.3 . . ?
C22 C23 H23 119.8 . . ?
C22 C23 C24 120.4(7) . . ?
C24 C23 H23 119.8 . . ?
C19 C24 C23 121.1(6) . . ?
C19 C24 H24 119.4 . . ?
C23 C24 H24 119.4 . . ?
C26 C25 C3 122.3(4) . . ?
C30 C25 C3 120.3(4) . . ?
C30 C25 C26 117.4(4) . . ?
C25 C26 H26 118.4 . . ?
C27 C26 C25 123.1(5) . . ?
C27 C26 H26 118.4 . . ?
C26 C27 C28 116.5(5) . . ?
C26 C27 C35 121.4(5) . . ?
C28 C27 C35 122.1(4) . . ?
O2 C28 C27 117.5(4) . . ?
O2 C28 C29 119.7(5) . . ?
C29 C28 C27 122.8(4) . . ?
C28 C29 C31 122.1(4) . . ?
C30 C29 C28 116.8(4) . . ?
C30 C29 C31 121.1(4) . . ?
C25 C30 C29 123.4(5) . . ?
C25 C30 H30 118.3 . . ?
C29 C30 H30 118.3 . . ?
C29 C31 C32 110.2(5) . . ?
C33 C31 C29 112.0(5) . . ?
C33 C31 C32 110.4(5) . . ?
C34 C31 C29 111.6(4) . . ?
C34 C31 C32 107.0(6) . . ?
C34 C31 C33 105.5(6) . . ?
C31 C32 H32A 109.5 . . ?
C31 C32 H32B 109.5 . . ?
C31 C32 H32C 109.5 . . ?
H32A C32 H32B 109.5 . . ?
H32A C32 H32C 109.5 . . ?
H32B C32 H32C 109.5 . . ?
C31 C33 H33A 109.5 . . ?
C31 C33 H33B 109.5 . . ?
C31 C33 H33C 109.5 . . ?
H33A C33 H33B 109.5 . . ?
H33A C33 H33C 109.5 . . ?
H33B C33 H33C 109.5 . . ?
C31 C34 H34A 109.5 . . ?
C31 C34 H34B 109.5 . . ?
C31 C34 H34C 109.5 . . ?
H34A C34 H34B 109.5 . . ?
H34A C34 H34C 109.5 . . ?
H34B C34 H34C 109.5 . . ?
C27 C35 C36 111.3(5) . . ?
C37 C35 C27 110.6(5) . . ?
C37 C35 C36 111.1(6) . . ?
C38 C35 C27 111.6(5) . . ?
C38 C35 C36 105.1(6) . . ?
C38 C35 C37 106.9(5) . . ?
C35 C36 H36A 109.5 . . ?
C35 C36 H36B 109.5 . . ?
C35 C36 H36C 109.5 . . ?
H36A C36 H36B 109.5 . . ?
H36A C36 H36C 109.5 . . ?
H36B C36 H36C 109.5 . . ?
C35 C37 H37A 109.5 . . ?
C35 C37 H37B 109.5 . . ?
C35 C37 H37C 109.5 . . ?
H37A C37 H37B 109.5 . . ?
H37A C37 H37C 109.5 . . ?
H37B C37 H37C 109.5 . . ?
C35 C38 H38A 109.5 . . ?
C35 C38 H38B 109.5 . . ?
C35 C38 H38C 109.5 . . ?
H38A C38 H38B 109.5 . . ?
H38A C38 H38C 109.5 . . ?
H38B C38 H38C 109.5 . . ?

loop_
_geom_bond_atom_site_label_1
_geom_bond_atom_site_label_2
_geom_bond_distance
_geom_bond_site_symmetry_2
_geom_bond_publ_flag
Br1 C17 1.895(5) . ?
O1 C1 1.462(7) . ?
O1 C9 1.377(6) . ?
O2 H2 0.8200 . ?
O2 C28 1.387(6) . ?
N1 H1 0.8600 . ?
N1 C11 1.390(8) . ?
N1 C18 1.374(8) . ?
C1 H1A 0.9800 . ?
C1 C2 1.489(9) . ?
C1 C12 1.512(8) . ?
C2 H2A 0.9800 . ?
C2 C3 1.516(8) . ?
C2 C19 1.524(8) . ?
C3 H3 0.9800 . ?
C3 C4 1.525(7) . ?
C3 C25 1.514(7) . ?
C4 C5 1.390(7) . ?
C4 C9 1.375(7) . ?
C5 H5 0.9300 . ?
C5 C6 1.366(8) . ?
C6 C7 1.389(8) . ?
C6 C10 1.517(8) . ?
C7 H7 0.9300 . ?
C7 C8 1.371(8) . ?
C8 H8 0.9300 . ?
C8 C9 1.390(7) . ?
C10 H10A 0.9600 . ?
C10 H10B 0.9600 . ?
C10 H10C 0.9600 . ?
C11 H11 0.9300 . ?
C11 C12 1.317(9) . ?
C12 C13 1.423(8) . ?
C13 C14 1.378(8) . ?
C13 C18 1.416(8) . ?
C14 H14 0.9300 . ?
C14 C15 1.374(8) . ?
C15 H15 0.9300 . ?
C15 C16 1.385(9) . ?
C16 H16 0.9300 . ?
C16 C17 1.370(9) . ?
C17 C18 1.378(8) . ?
C19 C20 1.388(8) . ?
C19 C24 1.367(9) . ?
C20 H20 0.9300 . ?
C20 C21 1.356(9) . ?
C21 H21 0.9300 . ?
C21 C22 1.377(11) . ?
C22 H22 0.9300 . ?
C22 C23 1.370(11) . ?
C23 H23 0.9300 . ?
C23 C24 1.375(10) . ?
C24 H24 0.9300 . ?
C25 C26 1.390(7) . ?
C25 C30 1.374(7) . ?
C26 H26 0.9300 . ?
C26 C27 1.383(6) . ?
C27 C28 1.399(7) . ?
C27 C35 1.534(8) . ?
C28 C29 1.397(7) . ?
C29 C30 1.382(7) . ?
C29 C31 1.541(7) . ?
C30 H30 0.9300 . ?
C31 C32 1.543(8) . ?
C31 C33 1.535(9) . ?
C31 C34 1.526(9) . ?
C32 H32A 0.9600 . ?
C32 H32B 0.9600 . ?
C32 H32C 0.9600 . ?
C33 H33A 0.9600 . ?
C33 H33B 0.9600 . ?
C33 H33C 0.9600 . ?
C34 H34A 0.9600 . ?
C34 H34B 0.9600 . ?
C34 H34C 0.9600 . ?
C35 C36 1.541(9) . ?
C35 C37 1.522(9) . ?
C35 C38 1.518(9) . ?
C36 H36A 0.9600 . ?
C36 H36B 0.9600 . ?
C36 H36C 0.9600 . ?
C37 H37A 0.9600 . ?
C37 H37B 0.9600 . ?
C37 H37C 0.9600 . ?
C38 H38A 0.9600 . ?
C38 H38B 0.9600 . ?
C38 H38C 0.9600 . ?
